data_7134794
loop_
_publ_author_name
'Alka&#x15f;, Adil'
'Diaz-Rodriguez, Roberto M'
'Sequeira, Steve O.'
'Hilborn, James W.'
'Atansi, Mmasinachi'
'Sullivan, Em C.'
'Brown, Emily B.'
'Gapare, Rosinah Liandrah'
'Mutus, Bulent'
'Robertson, Katherine N.'
'Thompson, Alison'

_publ_section_title
;
 Introducing the substituted azobispyrrole framework: synthesis and
 properties.
;
_journal_issue 62
_journal_name_full 'Chemical communications (Cambridge, England)'
_journal_page_first 11649
_journal_page_last 11652
_journal_paper_doi 10.1039/d5cc02884a
_journal_volume 61
_journal_year 2025
_chemical_absolute_configuration ad
_chemical_formula_moiety 'C38 H35 B F2 N4, C2 H3 N'
_chemical_formula_sum 'C40 H38 B F2 N5'
_chemical_formula_weight 637.56
_space_group_crystal_system orthorhombic
_space_group_IT_number 33
_space_group_name_Hall 'P 2c -2n'
_space_group_name_H-M_alt 'P n a 21'
_atom_sites_solution_hydrogens mixed
_atom_sites_solution_primary dual
_audit_creation_method SHELXL-2019/3
_audit_update_record
;
2024-12-15 deposited with the CCDC.	2025-06-20 downloaded from the CCDC.
;
_cell_angle_alpha 90
_cell_angle_beta 90
_cell_angle_gamma 90
_cell_formula_units_Z 4
_cell_length_a 22.8308(5)
_cell_length_b 19.6331(5)
_cell_length_c 7.7170(2)
_cell_measurement_reflns_used 9721
_cell_measurement_temperature 150(2)
_cell_measurement_theta_max 34.1022
_cell_measurement_theta_min 2.2583
_cell_volume 3459.06(15)
_computing_cell_refinement 'SAINT V8.40B (Bruker AXS LLC, 2019)'
_computing_data_collection 'Bruker Instrument Service v8.5.0.11 RC8'
_computing_data_reduction 'SAINT V8.40B (Bruker AXS LLC, 2019)'
_computing_structure_refinement 'SHELXL-2019/2 (Sheldrick, 2019)'
_computing_structure_solution 'SHELXT-2014 (Sheldrick, 2015)'
_diffrn_ambient_temperature 150(2)
_diffrn_detector '100 \\times 140 mm^2^ CMOS sensor'
_diffrn_detector_area_resol_mean 7.3910
_diffrn_detector_type 'Bruker PHOTON III'
_diffrn_measured_fraction_theta_full 0.999
_diffrn_measured_fraction_theta_max 0.999
_diffrn_measurement_device '\k--geometry diffractometer'
_diffrn_measurement_device_type 'Bruker D8 VENTURE'
_diffrn_radiation_monochromator 'multilayer mirror'
_diffrn_radiation_type MoK\a
_diffrn_radiation_wavelength 0.71073
_diffrn_reflns_av_R_equivalents 0.0364
_diffrn_reflns_av_unetI/netI 0.0230
_diffrn_reflns_Laue_measured_fraction_full 0.999
_diffrn_reflns_Laue_measured_fraction_max 0.999
_diffrn_reflns_limit_h_max 30
_diffrn_reflns_limit_h_min -30
_diffrn_reflns_limit_k_max 26
_diffrn_reflns_limit_k_min -26
_diffrn_reflns_limit_l_max 10
_diffrn_reflns_limit_l_min -10
_diffrn_reflns_number 54194
_diffrn_reflns_point_group_measured_fraction_full 0.990
_diffrn_reflns_point_group_measured_fraction_max 0.968
_diffrn_reflns_theta_full 25.242
_diffrn_reflns_theta_max 28.283
_diffrn_reflns_theta_min 2.064
_diffrn_source_current 1.4
_diffrn_source_power 0.07
_diffrn_source_type 'Incoatec I\mS 3.0'
_diffrn_source_voltage 50
_exptl_absorpt_coefficient_mu 0.080
_exptl_absorpt_correction_T_max 0.7468
_exptl_absorpt_correction_T_min 0.6798
_exptl_absorpt_correction_type multi-scan
_exptl_absorpt_process_details
;
Krause, L., Herbst-Irmer, R., Sheldrick, G. M., Stalke, D. (2015).
J. Appl. Cryst. 48, 3-10.
;
_exptl_crystal_colour orange-red
_exptl_crystal_density_diffrn 1.224
_exptl_crystal_description 'flat rod'
_exptl_crystal_F_000 1344
_exptl_crystal_size_max 0.350
_exptl_crystal_size_mid 0.080
_exptl_crystal_size_min 0.042
_refine_diff_density_max 0.180
_refine_diff_density_min -0.162
_refine_diff_density_rms 0.035
_refine_ls_abs_structure_details
;
 Flack x determined using 3232 quotients [(I+)-(I-)]/[(I+)+(I-)]
 (Parsons, Flack and Wagner, Acta Cryst. B69 (2013) 249-259).
;
_refine_ls_abs_structure_Flack 0.23(17)
_refine_ls_extinction_method none
_refine_ls_goodness_of_fit_ref 1.066
_refine_ls_hydrogen_treatment mixed
_refine_ls_matrix_type full
_refine_ls_number_parameters 444
_refine_ls_number_reflns 8321
_refine_ls_number_restraints 2
_refine_ls_restrained_S_all 1.067
_refine_ls_R_factor_all 0.0403
_refine_ls_R_factor_gt 0.0374
_refine_ls_shift/su_max 0.000
_refine_ls_shift/su_mean 0.000
_refine_ls_structure_factor_coef Fsqd
_refine_ls_weighting_details 'w=1/[\s^2^(Fo^2^)+(0.0552P)^2^+0.5799P] where P=(Fo^2^+2Fc^2^)/3'
_refine_ls_weighting_scheme calc
_refine_ls_wR_factor_gt 0.0991
_refine_ls_wR_factor_ref 0.1016
_reflns_Friedel_coverage 0.805
_reflns_Friedel_fraction_full 0.978
_reflns_Friedel_fraction_max 0.932
_reflns_number_gt 7874
_reflns_number_total 8321
_reflns_threshold_expression 'I > 2\s(I)'
_cod_data_source_file d5cc02884a2.cif
_cod_data_source_block AT025
_cod_depositor_comments 'Adding full bibliography for 7134793--7134795.cif.'
_cod_database_code 7134794
_shelx_shelxl_version_number 2019/3
_shelx_space_group_comment
;
The symmetry employed for this shelxl refinement is uniquely defined
by the following loop, which should always be used as a source of
symmetry information in preference to the above space-group names.
They are only intended as comments.
;
_shelx_estimated_absorpt_t_min 0.973
_shelx_estimated_absorpt_t_max 0.997
_diffrn_source_source 'microfocus sealed tube'

loop_
_space_group_symop_operation_xyz
'x, y, z'
'-x, -y, z+1/2'
'x+1/2, -y+1/2, z'
'-x+1/2, y+1/2, z+1/2'

loop_
_atom_site_label
_atom_site_type_symbol
_atom_site_fract_x
_atom_site_fract_y
_atom_site_fract_z
_atom_site_U_iso_or_equiv
_atom_site_adp_type
_atom_site_occupancy
_atom_site_site_symmetry_order
_atom_site_calc_flag
_atom_site_refinement_flags_posn
_atom_site_refinement_flags_adp
_atom_site_refinement_flags_occupancy
_atom_site_disorder_assembly
_atom_site_disorder_group
B1 B 0.30508(9) 0.75861(10) 0.5702(3) 0.0298(4) Uani 1 1 d . . . . .
F1 F 0.30139(6) 0.77284(6) 0.74219(18) 0.0396(3) Uani 1 1 d . . . . .
F2 F 0.34641(5) 0.79633(6) 0.4857(2) 0.0406(3) Uani 1 1 d . . . . .
N1 N 0.36967(7) 0.57314(7) 0.5363(2) 0.0276(3) Uani 1 1 d D . . . .
H1N H 0.3405(10) 0.5516(12) 0.502(4) 0.044(7) Uiso 1 1 d D . . . .
N2 N 0.31845(7) 0.67832(7) 0.5366(2) 0.0275(3) Uani 1 1 d . . . . .
N3 N 0.27826(7) 0.64827(8) 0.4415(2) 0.0298(3) Uani 1 1 d . . . . .
N4 N 0.24484(7) 0.75821(8) 0.4783(2) 0.0308(3) Uani 1 1 d . . . . .
N5 N 0.26323(12) 0.48257(13) 0.5763(5) 0.0724(8) Uani 1 1 d . . . . .
C1 C 0.36607(8) 0.64027(9) 0.5842(3) 0.0275(4) Uani 1 1 d . . . . .
C2 C 0.41609(8) 0.65769(9) 0.6794(3) 0.0274(4) Uani 1 1 d . . . . .
C3 C 0.44992(8) 0.59769(9) 0.6861(3) 0.0286(4) Uani 1 1 d . . . . .
H3 H 0.486998 0.593343 0.740919 0.034 Uiso 1 1 calc R U . . .
C4 C 0.42049(8) 0.54603(9) 0.6001(3) 0.0265(4) Uani 1 1 d . . . . .
C5 C 0.43110(8) 0.72219(9) 0.7703(3) 0.0263(4) Uani 1 1 d . . . . .
C6 C 0.47078(8) 0.76824(9) 0.6965(3) 0.0301(4) Uani 1 1 d . . . . .
C7 C 0.48744(8) 0.82529(10) 0.7921(3) 0.0341(4) Uani 1 1 d . . . . .
H7 H 0.514214 0.856750 0.742284 0.041 Uiso 1 1 calc R U . . .
C8 C 0.46629(8) 0.83751(9) 0.9566(3) 0.0330(4) Uani 1 1 d . . . . .
C9 C 0.42683(8) 0.79120(10) 1.0274(3) 0.0325(4) Uani 1 1 d . . . . .
H9 H 0.411799 0.799063 1.140489 0.039 Uiso 1 1 calc R U . . .
C10 C 0.40889(7) 0.73366(9) 0.9365(3) 0.0287(4) Uani 1 1 d . . . . .
C11 C 0.49447(11) 0.75711(12) 0.5173(3) 0.0454(5) Uani 1 1 d . . . . .
H11A H 0.518187 0.796463 0.483011 0.068 Uiso 1 1 calc R U . . .
H11B H 0.461878 0.751592 0.435885 0.068 Uiso 1 1 calc R U . . .
H11C H 0.518814 0.715997 0.516080 0.068 Uiso 1 1 calc R U . . .
C12 C 0.48647(11) 0.89821(13) 1.0598(4) 0.0507(6) Uani 1 1 d . . . . .
H12A H 0.517417 0.884186 1.140201 0.076 Uiso 1 1 calc R U . . .
H12B H 0.453397 0.916863 1.125363 0.076 Uiso 1 1 calc R U . . .
H12C H 0.501719 0.933086 0.980918 0.076 Uiso 1 1 calc R U . . .
C13 C 0.36760(10) 0.68408(12) 1.0212(3) 0.0423(5) Uani 1 1 d . . . . .
H13A H 0.333223 0.677507 0.946990 0.063 Uiso 1 1 calc R U . . .
H13B H 0.355153 0.702073 1.133778 0.063 Uiso 1 1 calc R U . . .
H13C H 0.387515 0.640356 1.037944 0.063 Uiso 1 1 calc R U . . .
C14 C 0.43501(8) 0.47407(9) 0.5794(3) 0.0274(4) Uani 1 1 d . . . . .
C15 C 0.48108(8) 0.44573(10) 0.6747(3) 0.0331(4) Uani 1 1 d . . . . .
H15 H 0.504130 0.473923 0.747859 0.040 Uiso 1 1 calc R U . . .
C16 C 0.49330(9) 0.37664(11) 0.6628(3) 0.0397(5) Uani 1 1 d . . . . .
H16 H 0.524449 0.357781 0.728822 0.048 Uiso 1 1 calc R U . . .
C17 C 0.46043(10) 0.33495(10) 0.5553(3) 0.0421(6) Uani 1 1 d . . . . .
H17 H 0.468682 0.287596 0.548718 0.051 Uiso 1 1 calc R U . . .
C18 C 0.41561(10) 0.36261(10) 0.4579(3) 0.0404(5) Uani 1 1 d . . . . .
H18 H 0.393477 0.334282 0.382565 0.049 Uiso 1 1 calc R U . . .
C19 C 0.40269(9) 0.43158(9) 0.4694(3) 0.0328(4) Uani 1 1 d . . . . .
H19 H 0.371687 0.450080 0.402176 0.039 Uiso 1 1 calc R U . . .
C20 C 0.23586(8) 0.69464(10) 0.4092(3) 0.0310(4) Uani 1 1 d . . . . .
C21 C 0.18238(8) 0.69167(10) 0.3205(3) 0.0314(4) Uani 1 1 d . . . . .
C22 C 0.15865(9) 0.75678(11) 0.3394(3) 0.0342(4) Uani 1 1 d . . . . .
H22 H 0.122190 0.771416 0.293212 0.041 Uiso 1 1 calc R U . . .
C23 C 0.19715(8) 0.79734(10) 0.4374(3) 0.0317(4) Uani 1 1 d . . . . .
C24 C 0.15888(8) 0.63039(10) 0.2325(3) 0.0305(4) Uani 1 1 d . . . . .
C25 C 0.13417(9) 0.57780(11) 0.3298(3) 0.0323(4) Uani 1 1 d . . . . .
C26 C 0.11464(9) 0.51918(11) 0.2481(3) 0.0360(4) Uani 1 1 d . . . . .
H26 H 0.097925 0.483660 0.315536 0.043 Uiso 1 1 calc R U . . .
C27 C 0.11896(10) 0.51136(11) 0.0708(3) 0.0386(5) Uani 1 1 d . . . . .
C28 C 0.14376(12) 0.56379(13) -0.0242(3) 0.0462(5) Uani 1 1 d . . . . .
H28 H 0.147457 0.558725 -0.146185 0.055 Uiso 1 1 calc R U . . .
C29 C 0.16343(10) 0.62363(12) 0.0529(3) 0.0402(5) Uani 1 1 d . . . . .
C30 C 0.13012(12) 0.58345(14) 0.5242(3) 0.0486(6) Uani 1 1 d . . . . .
H30A H 0.102869 0.548985 0.568244 0.073 Uiso 1 1 calc R U . . .
H30B H 0.115932 0.628915 0.555587 0.073 Uiso 1 1 calc R U . . .
H30C H 0.168925 0.576119 0.575187 0.073 Uiso 1 1 calc R U . . .
C31 C 0.09640(14) 0.44811(13) -0.0178(4) 0.0576(7) Uani 1 1 d . . . . .
H31A H 0.097366 0.409814 0.063637 0.086 Uiso 1 1 calc R U . . .
H31B H 0.121124 0.437679 -0.118131 0.086 Uiso 1 1 calc R U . . .
H31C H 0.056032 0.455726 -0.056393 0.086 Uiso 1 1 calc R U . . .
C32 C 0.18977(16) 0.67899(17) -0.0584(4) 0.0648(8) Uani 1 1 d . . . . .
H32A H 0.204402 0.659116 -0.166557 0.097 Uiso 1 1 calc R U . . .
H32B H 0.222196 0.700622 0.003982 0.097 Uiso 1 1 calc R U . . .
H32C H 0.159790 0.713175 -0.084886 0.097 Uiso 1 1 calc R U . . .
C33 C 0.19085(9) 0.86836(10) 0.4891(3) 0.0325(4) Uani 1 1 d . . . . .
C34 C 0.13877(10) 0.90310(12) 0.4540(3) 0.0431(5) Uani 1 1 d . . . . .
H34 H 0.107767 0.880186 0.396198 0.052 Uiso 1 1 calc R U . . .
C35 C 0.13179(12) 0.97059(13) 0.5025(4) 0.0515(6) Uani 1 1 d . . . . .
H35 H 0.096131 0.993560 0.477879 0.062 Uiso 1 1 calc R U . . .
C36 C 0.17659(11) 1.00463(12) 0.5867(3) 0.0425(5) Uani 1 1 d . . . . .
H36 H 0.171645 1.050874 0.619827 0.051 Uiso 1 1 calc R U . . .
C37 C 0.22835(10) 0.97145(11) 0.6225(3) 0.0417(5) Uani 1 1 d . . . . .
H37 H 0.259148 0.994863 0.680001 0.050 Uiso 1 1 calc R U . . .
C38 C 0.23551(9) 0.90410(11) 0.5748(4) 0.0407(5) Uani 1 1 d . . . . .
H38 H 0.271306 0.881597 0.600535 0.049 Uiso 1 1 calc R U . . .
C39 C 0.24275(10) 0.43093(13) 0.5828(4) 0.0458(5) Uani 1 1 d . . . . .
C40 C 0.21759(18) 0.36331(17) 0.5891(5) 0.0750(10) Uani 1 1 d . . . . .
H40A H 0.248549 0.329361 0.572391 0.113 Uiso 1 1 calc R U . . .
H40B H 0.188260 0.358598 0.497162 0.113 Uiso 1 1 calc R U . . .
H40C H 0.198941 0.356194 0.702027 0.113 Uiso 1 1 calc R U . . .

loop_
_atom_site_aniso_label
_atom_site_aniso_U_11
_atom_site_aniso_U_22
_atom_site_aniso_U_33
_atom_site_aniso_U_23
_atom_site_aniso_U_13
_atom_site_aniso_U_12
B1 0.0269(9) 0.0217(8) 0.0408(12) -0.0014(8) -0.0099(9) 0.0034(7)
F1 0.0416(6) 0.0357(6) 0.0413(7) -0.0073(5) -0.0134(6) 0.0113(5)
F2 0.0306(5) 0.0275(5) 0.0638(9) 0.0040(6) -0.0035(6) -0.0001(4)
N1 0.0240(7) 0.0203(7) 0.0385(9) -0.0021(6) -0.0075(7) 0.0004(5)
N2 0.0236(7) 0.0229(7) 0.0360(9) -0.0012(6) -0.0076(6) 0.0021(5)
N3 0.0253(7) 0.0274(7) 0.0368(9) -0.0004(7) -0.0095(7) 0.0012(6)
N4 0.0268(7) 0.0265(7) 0.0391(9) 0.0013(7) -0.0095(7) 0.0031(6)
N5 0.0630(14) 0.0548(14) 0.099(2) 0.0193(14) -0.0213(15) -0.0194(12)
C1 0.0251(8) 0.0207(7) 0.0366(10) -0.0011(7) -0.0082(8) 0.0023(6)
C2 0.0240(8) 0.0233(8) 0.0348(10) -0.0012(7) -0.0064(7) 0.0016(6)
C3 0.0243(8) 0.0252(8) 0.0362(10) -0.0005(7) -0.0075(7) 0.0047(6)
C4 0.0240(8) 0.0237(8) 0.0317(9) 0.0024(7) -0.0036(7) 0.0044(6)
C5 0.0215(7) 0.0231(8) 0.0343(10) -0.0011(7) -0.0075(7) 0.0028(6)
C6 0.0272(8) 0.0265(8) 0.0366(11) -0.0038(8) -0.0022(8) 0.0010(7)
C7 0.0288(9) 0.0280(9) 0.0454(12) -0.0041(8) 0.0016(9) -0.0048(7)
C8 0.0270(8) 0.0283(9) 0.0437(11) -0.0121(8) -0.0065(8) 0.0035(7)
C9 0.0262(8) 0.0385(10) 0.0328(10) -0.0065(8) -0.0029(8) 0.0080(7)
C10 0.0210(7) 0.0300(9) 0.0350(10) 0.0027(8) -0.0050(7) 0.0029(6)
C11 0.0477(12) 0.0436(11) 0.0448(13) -0.0097(10) 0.0105(11) -0.0069(10)
C12 0.0485(13) 0.0424(12) 0.0613(17) -0.0249(12) -0.0045(12) -0.0042(10)
C13 0.0351(10) 0.0458(12) 0.0460(13) 0.0100(10) -0.0017(10) -0.0065(9)
C14 0.0276(8) 0.0233(8) 0.0314(9) 0.0035(7) 0.0065(7) 0.0045(6)
C15 0.0292(9) 0.0314(9) 0.0387(10) 0.0070(8) 0.0057(8) 0.0064(7)
C16 0.0366(10) 0.0346(10) 0.0480(12) 0.0158(10) 0.0164(10) 0.0160(8)
C17 0.0459(11) 0.0238(9) 0.0566(14) 0.0068(9) 0.0297(11) 0.0101(8)
C18 0.0451(11) 0.0255(9) 0.0507(14) -0.0064(9) 0.0162(10) -0.0017(8)
C19 0.0352(9) 0.0245(8) 0.0387(11) -0.0022(8) 0.0044(8) 0.0020(7)
C20 0.0270(8) 0.0285(9) 0.0375(10) 0.0005(8) -0.0085(8) 0.0013(7)
C21 0.0253(8) 0.0349(10) 0.0341(10) 0.0025(8) -0.0079(8) 0.0014(7)
C22 0.0255(9) 0.0395(10) 0.0374(11) 0.0016(9) -0.0078(8) 0.0064(8)
C23 0.0274(8) 0.0336(9) 0.0340(11) 0.0041(8) -0.0059(8) 0.0059(7)
C24 0.0245(8) 0.0360(10) 0.0310(10) 0.0008(8) -0.0073(7) 0.0015(7)
C25 0.0300(9) 0.0383(10) 0.0286(10) 0.0023(8) -0.0047(8) 0.0043(8)
C26 0.0363(10) 0.0355(10) 0.0361(10) 0.0068(9) -0.0040(9) -0.0019(8)
C27 0.0404(11) 0.0380(10) 0.0374(11) -0.0019(9) -0.0100(9) -0.0006(8)
C28 0.0578(14) 0.0539(13) 0.0268(10) -0.0006(10) -0.0070(10) -0.0105(11)
C29 0.0419(11) 0.0472(12) 0.0316(11) 0.0057(9) -0.0078(9) -0.0101(9)
C30 0.0564(14) 0.0582(14) 0.0311(11) 0.0003(10) 0.0032(11) -0.0079(11)
C31 0.0713(17) 0.0432(13) 0.0582(16) -0.0114(12) -0.0139(14) -0.0033(12)
C32 0.081(2) 0.0735(18) 0.0402(14) 0.0134(13) -0.0046(14) -0.0338(16)
C33 0.0328(9) 0.0318(9) 0.0330(10) 0.0035(8) -0.0035(8) 0.0069(7)
C34 0.0418(11) 0.0476(12) 0.0399(12) -0.0058(10) -0.0130(10) 0.0163(9)
C35 0.0542(13) 0.0520(13) 0.0484(14) -0.0079(11) -0.0148(12) 0.0318(11)
C36 0.0549(13) 0.0345(10) 0.0380(11) -0.0002(9) -0.0009(10) 0.0153(10)
C37 0.0423(11) 0.0314(10) 0.0513(14) 0.0006(9) -0.0031(10) 0.0023(8)
C38 0.0332(10) 0.0311(10) 0.0579(15) 0.0017(10) -0.0070(10) 0.0071(8)
C39 0.0362(11) 0.0512(14) 0.0501(14) 0.0042(11) -0.0011(10) -0.0039(10)
C40 0.103(3) 0.0591(18) 0.063(2) -0.0040(15) -0.0052(19) -0.0284(18)

loop_
_atom_type_symbol
_atom_type_description
_atom_type_scat_dispersion_real
_atom_type_scat_dispersion_imag
_atom_type_scat_source
C C 0.0033 0.0016 'International Tables Vol C Tables 4.2.6.8 and 6.1.1.4'
H H 0.0000 0.0000 'International Tables Vol C Tables 4.2.6.8 and 6.1.1.4'
B B 0.0013 0.0007 'International Tables Vol C Tables 4.2.6.8 and 6.1.1.4'
F F 0.0171 0.0103 'International Tables Vol C Tables 4.2.6.8 and 6.1.1.4'
N N 0.0061 0.0033 'International Tables Vol C Tables 4.2.6.8 and 6.1.1.4'

loop_
_geom_angle_atom_site_label_1
_geom_angle_atom_site_label_2
_geom_angle_atom_site_label_3
_geom_angle
_geom_angle_site_symmetry_1
_geom_angle_site_symmetry_3
_geom_angle_publ_flag
F1 B1 F2 113.45(17) . . ?
F1 B1 N4 113.18(18) . . ?
F2 B1 N4 113.44(18) . . ?
F1 B1 N2 111.52(16) . . ?
F2 B1 N2 108.66(16) . . ?
N4 B1 N2 95.08(14) . . ?
C4 N1 C1 109.13(15) . . ?
C4 N1 H1N 126.6(18) . . ?
C1 N1 H1N 121.8(18) . . ?
N3 N2 C1 117.33(15) . . ?
N3 N2 B1 113.15(14) . . ?
C1 N2 B1 129.40(15) . . ?
N2 N3 C20 107.48(15) . . ?
C23 N4 C20 107.58(16) . . ?
C23 N4 B1 144.04(17) . . ?
C20 N4 B1 108.38(14) . . ?
N2 C1 N1 119.96(16) . . ?
N2 C1 C2 130.93(16) . . ?
N1 C1 C2 109.10(15) . . ?
C1 C2 C3 105.19(15) . . ?
C1 C2 C5 130.03(16) . . ?
C3 C2 C5 124.59(16) . . ?
C4 C3 C2 109.16(16) . . ?
C4 C3 H3 125.4 . . ?
C2 C3 H3 125.4 . . ?
N1 C4 C3 107.40(15) . . ?
N1 C4 C14 121.99(16) . . ?
C3 C4 C14 130.56(16) . . ?
C10 C5 C6 120.24(17) . . ?
C10 C5 C2 119.10(17) . . ?
C6 C5 C2 120.46(18) . . ?
C7 C6 C5 118.71(19) . . ?
C7 C6 C11 120.38(19) . . ?
C5 C6 C11 120.90(17) . . ?
C8 C7 C6 122.07(19) . . ?
C8 C7 H7 119.0 . . ?
C6 C7 H7 119.0 . . ?
C7 C8 C9 118.34(17) . . ?
C7 C8 C12 121.2(2) . . ?
C9 C8 C12 120.5(2) . . ?
C10 C9 C8 121.5(2) . . ?
C10 C9 H9 119.2 . . ?
C8 C9 H9 119.2 . . ?
C9 C10 C5 119.13(18) . . ?
C9 C10 C13 119.4(2) . . ?
C5 C10 C13 121.44(19) . . ?
C6 C11 H11A 109.5 . . ?
C6 C11 H11B 109.5 . . ?
H11A C11 H11B 109.5 . . ?
C6 C11 H11C 109.5 . . ?
H11A C11 H11C 109.5 . . ?
H11B C11 H11C 109.5 . . ?
C8 C12 H12A 109.5 . . ?
C8 C12 H12B 109.5 . . ?
H12A C12 H12B 109.5 . . ?
C8 C12 H12C 109.5 . . ?
H12A C12 H12C 109.5 . . ?
H12B C12 H12C 109.5 . . ?
C10 C13 H13A 109.5 . . ?
C10 C13 H13B 109.5 . . ?
H13A C13 H13B 109.5 . . ?
C10 C13 H13C 109.5 . . ?
H13A C13 H13C 109.5 . . ?
H13B C13 H13C 109.5 . . ?
C15 C14 C19 118.54(17) . . ?
C15 C14 C4 119.89(18) . . ?
C19 C14 C4 121.54(17) . . ?
C16 C15 C14 120.4(2) . . ?
C16 C15 H15 119.8 . . ?
C14 C15 H15 119.8 . . ?
C17 C16 C15 120.5(2) . . ?
C17 C16 H16 119.7 . . ?
C15 C16 H16 119.7 . . ?
C18 C17 C16 119.66(18) . . ?
C18 C17 H17 120.2 . . ?
C16 C17 H17 120.2 . . ?
C17 C18 C19 120.4(2) . . ?
C17 C18 H18 119.8 . . ?
C19 C18 H18 119.8 . . ?
C18 C19 C14 120.5(2) . . ?
C18 C19 H19 119.7 . . ?
C14 C19 H19 119.7 . . ?
N3 C20 N4 115.72(16) . . ?
N3 C20 C21 133.31(18) . . ?
N4 C20 C21 110.96(17) . . ?
C22 C21 C20 104.42(17) . . ?
C22 C21 C24 130.59(17) . . ?
C20 C21 C24 124.97(18) . . ?
C21 C22 C23 109.39(17) . . ?
C21 C22 H22 125.3 . . ?
C23 C22 H22 125.3 . . ?
N4 C23 C22 107.65(17) . . ?
N4 C23 C33 123.51(18) . . ?
C22 C23 C33 128.84(17) . . ?
C25 C24 C29 119.6(2) . . ?
C25 C24 C21 120.04(19) . . ?
C29 C24 C21 120.32(19) . . ?
C26 C25 C24 120.0(2) . . ?
C26 C25 C30 119.6(2) . . ?
C24 C25 C30 120.4(2) . . ?
C27 C26 C25 121.3(2) . . ?
C27 C26 H26 119.3 . . ?
C25 C26 H26 119.3 . . ?
C26 C27 C28 118.1(2) . . ?
C26 C27 C31 121.1(2) . . ?
C28 C27 C31 120.8(2) . . ?
C27 C28 C29 122.2(2) . . ?
C27 C28 H28 118.9 . . ?
C29 C28 H28 118.9 . . ?
C28 C29 C24 118.7(2) . . ?
C28 C29 C32 119.6(2) . . ?
C24 C29 C32 121.7(2) . . ?
C25 C30 H30A 109.5 . . ?
C25 C30 H30B 109.5 . . ?
H30A C30 H30B 109.5 . . ?
C25 C30 H30C 109.5 . . ?
H30A C30 H30C 109.5 . . ?
H30B C30 H30C 109.5 . . ?
C27 C31 H31A 109.5 . . ?
C27 C31 H31B 109.5 . . ?
H31A C31 H31B 109.5 . . ?
C27 C31 H31C 109.5 . . ?
H31A C31 H31C 109.5 . . ?
H31B C31 H31C 109.5 . . ?
C29 C32 H32A 109.5 . . ?
C29 C32 H32B 109.5 . . ?
H32A C32 H32B 109.5 . . ?
C29 C32 H32C 109.5 . . ?
H32A C32 H32C 109.5 . . ?
H32B C32 H32C 109.5 . . ?
C34 C33 C38 117.75(19) . . ?
C34 C33 C23 119.86(19) . . ?
C38 C33 C23 122.39(18) . . ?
C35 C34 C33 120.8(2) . . ?
C35 C34 H34 119.6 . . ?
C33 C34 H34 119.6 . . ?
C36 C35 C34 120.2(2) . . ?
C36 C35 H35 119.9 . . ?
C34 C35 H35 119.9 . . ?
C37 C36 C35 120.0(2) . . ?
C37 C36 H36 120.0 . . ?
C35 C36 H36 120.0 . . ?
C36 C37 C38 120.0(2) . . ?
C36 C37 H37 120.0 . . ?
C38 C37 H37 120.0 . . ?
C37 C38 C33 121.19(19) . . ?
C37 C38 H38 119.4 . . ?
C33 C38 H38 119.4 . . ?
N5 C39 C40 178.5(4) . . ?
C39 C40 H40A 109.5 . . ?
C39 C40 H40B 109.5 . . ?
H40A C40 H40B 109.5 . . ?
C39 C40 H40C 109.5 . . ?
H40A C40 H40C 109.5 . . ?
H40B C40 H40C 109.5 . . ?

loop_
_geom_bond_atom_site_label_1
_geom_bond_atom_site_label_2
_geom_bond_distance
_geom_bond_site_symmetry_2
_geom_bond_publ_flag
B1 F1 1.359(3) . ?
B1 F2 1.365(3) . ?
B1 N4 1.548(2) . ?
B1 N2 1.627(2) . ?
N1 C4 1.368(2) . ?
N1 C1 1.371(2) . ?
N1 H1N 0.83(2) . ?
N2 N3 1.314(2) . ?
N2 C1 1.369(2) . ?
N3 C20 1.352(2) . ?
N4 C23 1.369(2) . ?
N4 C20 1.372(2) . ?
N5 C39 1.118(3) . ?
C1 C2 1.400(3) . ?
C2 C3 1.410(2) . ?
C2 C5 1.488(2) . ?
C3 C4 1.386(3) . ?
C3 H3 0.9500 . ?
C4 C14 1.460(2) . ?
C5 C10 1.398(3) . ?
C5 C6 1.401(3) . ?
C6 C7 1.394(3) . ?
C6 C11 1.501(3) . ?
C7 C8 1.379(3) . ?
C7 H7 0.9500 . ?
C8 C9 1.392(3) . ?
C8 C12 1.505(3) . ?
C9 C10 1.391(3) . ?
C9 H9 0.9500 . ?
C10 C13 1.504(3) . ?
C11 H11A 0.9800 . ?
C11 H11B 0.9800 . ?
C11 H11C 0.9800 . ?
C12 H12A 0.9800 . ?
C12 H12B 0.9800 . ?
C12 H12C 0.9800 . ?
C13 H13A 0.9800 . ?
C13 H13B 0.9800 . ?
C13 H13C 0.9800 . ?
C14 C15 1.399(3) . ?
C14 C19 1.400(3) . ?
C15 C16 1.388(3) . ?
C15 H15 0.9500 . ?
C16 C17 1.386(4) . ?
C16 H16 0.9500 . ?
C17 C18 1.381(4) . ?
C17 H17 0.9500 . ?
C18 C19 1.389(3) . ?
C18 H18 0.9500 . ?
C19 H19 0.9500 . ?
C20 C21 1.401(3) . ?
C21 C22 1.396(3) . ?
C21 C24 1.482(3) . ?
C22 C23 1.407(3) . ?
C22 H22 0.9500 . ?
C23 C33 1.458(3) . ?
C24 C25 1.395(3) . ?
C24 C29 1.397(3) . ?
C25 C26 1.386(3) . ?
C25 C30 1.507(3) . ?
C26 C27 1.380(3) . ?
C26 H26 0.9500 . ?
C27 C28 1.385(3) . ?
C27 C31 1.508(3) . ?
C28 C29 1.391(3) . ?
C28 H28 0.9500 . ?
C29 C32 1.510(3) . ?
C30 H30A 0.9800 . ?
C30 H30B 0.9800 . ?
C30 H30C 0.9800 . ?
C31 H31A 0.9800 . ?
C31 H31B 0.9800 . ?
C31 H31C 0.9800 . ?
C32 H32A 0.9800 . ?
C32 H32B 0.9800 . ?
C32 H32C 0.9800 . ?
C33 C34 1.397(3) . ?
C33 C38 1.403(3) . ?
C34 C35 1.386(3) . ?
C34 H34 0.9500 . ?
C35 C36 1.384(4) . ?
C35 H35 0.9500 . ?
C36 C37 1.377(3) . ?
C36 H36 0.9500 . ?
C37 C38 1.382(3) . ?
C37 H37 0.9500 . ?
C38 H38 0.9500 . ?
C39 C40 1.447(4) . ?
C40 H40A 0.9800 . ?
C40 H40B 0.9800 . ?
C40 H40C 0.9800 . ?

loop_
_geom_hbond_atom_site_label_D
_geom_hbond_atom_site_label_H
_geom_hbond_atom_site_label_A
_geom_hbond_distance_DH
_geom_hbond_distance_HA
_geom_hbond_distance_DA
_geom_hbond_angle_DHA
_geom_hbond_site_symmetry_A
_geom_hbond_publ_flag
N1 H1N N5 0.83(2) 2.30(2) 3.027(3) 146(3) . yes
N1 H1N N3 0.83(2) 2.42(3) 2.658(2) 97.7(19) . yes

loop_
_geom_torsion_atom_site_label_1
_geom_torsion_atom_site_label_2
_geom_torsion_atom_site_label_3
_geom_torsion_atom_site_label_4
_geom_torsion
_geom_torsion_site_symmetry_1
_geom_torsion_site_symmetry_2
_geom_torsion_site_symmetry_3
_geom_torsion_site_symmetry_4
_geom_torsion_publ_flag
F1 B1 N2 N3 121.72(18) . . . . ?
F2 B1 N2 N3 -112.50(19) . . . . ?
N4 B1 N2 N3 4.3(2) . . . . ?
F1 B1 N2 C1 -62.4(3) . . . . ?
F2 B1 N2 C1 63.4(3) . . . . ?
N4 B1 N2 C1 -179.75(19) . . . . ?
C1 N2 N3 C20 -179.74(18) . . . . ?
B1 N2 N3 C20 -3.3(2) . . . . ?
F1 B1 N4 C23 61.4(4) . . . . ?
F2 B1 N4 C23 -69.7(4) . . . . ?
N2 B1 N4 C23 177.4(3) . . . . ?
F1 B1 N4 C20 -119.73(19) . . . . ?
F2 B1 N4 C20 109.15(19) . . . . ?
N2 B1 N4 C20 -3.7(2) . . . . ?
N3 N2 C1 N1 -1.6(3) . . . . ?
B1 N2 C1 N1 -177.39(19) . . . . ?
N3 N2 C1 C2 178.1(2) . . . . ?
B1 N2 C1 C2 2.4(4) . . . . ?
C4 N1 C1 N2 -179.37(18) . . . . ?
C4 N1 C1 C2 0.8(2) . . . . ?
N2 C1 C2 C3 -179.7(2) . . . . ?
N1 C1 C2 C3 0.1(2) . . . . ?
N2 C1 C2 C5 5.1(4) . . . . ?
N1 C1 C2 C5 -175.1(2) . . . . ?
C1 C2 C3 C4 -0.9(2) . . . . ?
C5 C2 C3 C4 174.59(19) . . . . ?
C1 N1 C4 C3 -1.4(2) . . . . ?
C1 N1 C4 C14 176.19(18) . . . . ?
C2 C3 C4 N1 1.5(2) . . . . ?
C2 C3 C4 C14 -175.9(2) . . . . ?
C1 C2 C5 C10 82.5(3) . . . . ?
C3 C2 C5 C10 -91.9(2) . . . . ?
C1 C2 C5 C6 -102.7(3) . . . . ?
C3 C2 C5 C6 82.9(3) . . . . ?
C10 C5 C6 C7 0.0(3) . . . . ?
C2 C5 C6 C7 -174.71(17) . . . . ?
C10 C5 C6 C11 -179.24(19) . . . . ?
C2 C5 C6 C11 6.0(3) . . . . ?
C5 C6 C7 C8 0.3(3) . . . . ?
C11 C6 C7 C8 179.5(2) . . . . ?
C6 C7 C8 C9 -0.4(3) . . . . ?
C6 C7 C8 C12 177.9(2) . . . . ?
C7 C8 C9 C10 0.2(3) . . . . ?
C12 C8 C9 C10 -178.06(19) . . . . ?
C8 C9 C10 C5 0.1(3) . . . . ?
C8 C9 C10 C13 178.12(18) . . . . ?
C6 C5 C10 C9 -0.2(3) . . . . ?
C2 C5 C10 C9 174.63(16) . . . . ?
C6 C5 C10 C13 -178.19(18) . . . . ?
C2 C5 C10 C13 -3.4(3) . . . . ?
N1 C4 C14 C15 -167.40(18) . . . . ?
C3 C4 C14 C15 9.6(3) . . . . ?
N1 C4 C14 C19 10.7(3) . . . . ?
C3 C4 C14 C19 -172.3(2) . . . . ?
C19 C14 C15 C16 -1.5(3) . . . . ?
C4 C14 C15 C16 176.65(19) . . . . ?
C14 C15 C16 C17 0.6(3) . . . . ?
C15 C16 C17 C18 0.7(3) . . . . ?
C16 C17 C18 C19 -1.2(3) . . . . ?
C17 C18 C19 C14 0.2(3) . . . . ?
C15 C14 C19 C18 1.1(3) . . . . ?
C4 C14 C19 C18 -177.0(2) . . . . ?
N2 N3 C20 N4 0.5(3) . . . . ?
N2 N3 C20 C21 -178.0(2) . . . . ?
C23 N4 C20 N3 -178.18(19) . . . . ?
B1 N4 C20 N3 2.5(3) . . . . ?
C23 N4 C20 C21 0.7(2) . . . . ?
B1 N4 C20 C21 -178.60(19) . . . . ?
N3 C20 C21 C22 178.2(2) . . . . ?
N4 C20 C21 C22 -0.3(3) . . . . ?
N3 C20 C21 C24 -0.6(4) . . . . ?
N4 C20 C21 C24 -179.2(2) . . . . ?
C20 C21 C22 C23 -0.1(3) . . . . ?
C24 C21 C22 C23 178.7(2) . . . . ?
C20 N4 C23 C22 -0.7(2) . . . . ?
B1 N4 C23 C22 178.1(3) . . . . ?
C20 N4 C23 C33 179.9(2) . . . . ?
B1 N4 C23 C33 -1.2(4) . . . . ?
C21 C22 C23 N4 0.5(3) . . . . ?
C21 C22 C23 C33 179.8(2) . . . . ?
C22 C21 C24 C25 -102.2(3) . . . . ?
C20 C21 C24 C25 76.4(3) . . . . ?
C22 C21 C24 C29 80.4(3) . . . . ?
C20 C21 C24 C29 -101.0(3) . . . . ?
C29 C24 C25 C26 0.4(3) . . . . ?
C21 C24 C25 C26 -177.06(18) . . . . ?
C29 C24 C25 C30 178.6(2) . . . . ?
C21 C24 C25 C30 1.2(3) . . . . ?
C24 C25 C26 C27 -0.1(3) . . . . ?
C30 C25 C26 C27 -178.3(2) . . . . ?
C25 C26 C27 C28 0.3(3) . . . . ?
C25 C26 C27 C31 -178.6(2) . . . . ?
C26 C27 C28 C29 -0.9(4) . . . . ?
C31 C27 C28 C29 178.1(2) . . . . ?
C27 C28 C29 C24 1.1(4) . . . . ?
C27 C28 C29 C32 -179.7(3) . . . . ?
C25 C24 C29 C28 -0.9(3) . . . . ?
C21 C24 C29 C28 176.5(2) . . . . ?
C25 C24 C29 C32 180.0(2) . . . . ?
C21 C24 C29 C32 -2.6(4) . . . . ?
N4 C23 C33 C34 -174.9(2) . . . . ?
C22 C23 C33 C34 5.9(4) . . . . ?
N4 C23 C33 C38 4.9(3) . . . . ?
C22 C23 C33 C38 -174.3(2) . . . . ?
C38 C33 C34 C35 0.0(4) . . . . ?
C23 C33 C34 C35 179.8(2) . . . . ?
C33 C34 C35 C36 0.0(4) . . . . ?
C34 C35 C36 C37 0.0(4) . . . . ?
C35 C36 C37 C38 -0.2(4) . . . . ?
C36 C37 C38 C33 0.3(4) . . . . ?
C34 C33 C38 C37 -0.2(4) . . . . ?
C23 C33 C38 C37 -180.0(2) . . . . ?
